data_7127796
loop_
_publ_author_name
'Skrzy\'nska, Anna'
'Frankowski, Sebastian'
'Topolska, Aleksandra'
'Dyguda, Mateusz'
'Gao, Xin-Yue'
'Xu, Chang-Jiang'
'Chen, Ying-Chun'
'Albrecht, \/Lukasz'

_publ_section_title
;
 Enantioselective H-bond-directed vinylogous iminium ion strategy for the
 functionalization of vinyl-substituted heteroaryl aldehydes.
;
_journal_issue 13
_journal_name_full 'Chemical communications (Cambridge, England)'
_journal_page_first 1667
_journal_page_last 1670
_journal_paper_doi 10.1039/d0cc07765h
_journal_volume 57
_journal_year 2021
_chemical_absolute_configuration ad
_chemical_formula_moiety 'C15 H16 O2 S2'
_chemical_formula_sum 'C15 H16 O2 S2'
_chemical_formula_weight 292.40
_chemical_name_systematic
;
(3R,4R)-4-(2-(hydroxymethyl)thiophen-3-yl)-3-phenyltetrahydrothiophen-3-ol
;
_space_group_IT_number 1
_space_group_name_Hall 'P 1'
_space_group_name_H-M_alt 'P 1'
_symmetry_cell_setting triclinic
_symmetry_Int_Tables_number 1
_symmetry_space_group_name_Hall 'P 1'
_symmetry_space_group_name_H-M 'P 1'
_atom_sites_solution_hydrogens mixed
_atom_sites_solution_primary difmap
_atom_sites_solution_secondary difmap
_audit_update_record
;
2020-08-24 deposited with the CCDC.	2021-01-07 downloaded from the CCDC.
;
_cell_angle_alpha 63.873(2)
_cell_angle_beta 83.678(1)
_cell_angle_gamma 84.070(1)
_cell_formula_units_Z 2
_cell_length_a 8.0197(1)
_cell_length_b 9.6836(1)
_cell_length_c 10.1550(2)
_cell_measurement_reflns_used 15105
_cell_measurement_temperature 100
_cell_measurement_theta_max 78.754
_cell_measurement_theta_min 5.091
_cell_volume 702.42(2)
_computing_cell_refinement 'CrysAlisPro 1.171.40.82a (Rigaku OD, 2020)'
_computing_data_collection 'CrysAlisPro 1.171.40.82a (Rigaku OD, 2020)'
_computing_data_reduction 'CrysAlisPro 1.171.40.82a (Rigaku OD, 2020)'
_diffrn_ambient_environment N~2~
_diffrn_ambient_temperature 100
_diffrn_detector 'Hybrid Pixel Array Detector'
_diffrn_detector_area_resol_mean 5.8140
_diffrn_detector_type 'Pilatus 300K'
_diffrn_measured_fraction_theta_full 0.996
_diffrn_measured_fraction_theta_max 0.986
_diffrn_measurement_device 'four-circle diffractometer'
_diffrn_measurement_device_type 'XtaLAB Synergy, Dualflex, Pilatus 300K'
_diffrn_measurement_method '\w scans'
_diffrn_radiation_monochromator mirror
_diffrn_radiation_probe x-ray
_diffrn_radiation_type 'Cu K\a'
_diffrn_radiation_wavelength 1.54184
_diffrn_reflns_av_R_equivalents 0.0140
_diffrn_reflns_av_unetI/netI 0.0118
_diffrn_reflns_limit_h_max 9
_diffrn_reflns_limit_h_min -9
_diffrn_reflns_limit_k_max 11
_diffrn_reflns_limit_k_min -11
_diffrn_reflns_limit_l_max 12
_diffrn_reflns_limit_l_min -12
_diffrn_reflns_number 15510
_diffrn_reflns_theta_full 67.68
_diffrn_reflns_theta_max 69.99
_diffrn_reflns_theta_min 4.86
_diffrn_source 'micro-focus sealed X-ray tube'
_diffrn_source_type 'PhotonJet (Cu) X-ray Source'
_exptl_absorpt_coefficient_mu 3.390
_exptl_absorpt_correction_T_max 1.000
_exptl_absorpt_correction_T_min 0.356
_exptl_absorpt_correction_type gaussian
_exptl_absorpt_process_details
;
CrysAlisPro 1.171.40.82a (Rigaku Oxford Diffraction, 2020)
Numerical absorption correction based on gaussian integration over
a multifaceted crystal model
Empirical absorption correction using spherical harmonics,
implemented in SCALE3 ABSPACK scaling algorithm.
;
_exptl_crystal_colour colourless
_exptl_crystal_density_diffrn 1.383
_exptl_crystal_description prism
_exptl_crystal_F_000 308
_exptl_crystal_size_max 0.382
_exptl_crystal_size_mid 0.305
_exptl_crystal_size_min 0.100
_refine_diff_density_max 0.401
_refine_diff_density_min -0.463
_refine_diff_density_rms 0.041
_refine_ls_abs_structure_details
;
 Flack x determined using 2325 quotients [(I+)-(I-)]/[(I+)+(I-)]
 (Parsons, Flack and Wagner, Acta Cryst. B69 (2013) 249-259).
;
_refine_ls_abs_structure_Flack 0.001(6)
_refine_ls_extinction_method none
_refine_ls_goodness_of_fit_ref 1.047
_refine_ls_hydrogen_treatment constr
_refine_ls_matrix_type full
_refine_ls_number_parameters 346
_refine_ls_number_reflns 4979
_refine_ls_number_restraints 3
_refine_ls_restrained_S_all 1.047
_refine_ls_R_factor_all 0.0293
_refine_ls_R_factor_gt 0.0293
_refine_ls_shift/su_max 0.000
_refine_ls_shift/su_mean 0.000
_refine_ls_structure_factor_coef Fsqd
_refine_ls_weighting_details 'W=1/[\S^2^(FO^2^)+(0.0357P)^2^+0.4239P] WHERE P=(FO^2^+2FC^2^)/3'
_refine_ls_weighting_scheme calc
_refine_ls_wR_factor_gt 0.0738
_refine_ls_wR_factor_ref 0.0738
_reflns_number_gt 4973
_reflns_number_total 4979
_reflns_threshold_expression I>2\s(I)
_cod_data_source_file d0cc07765h2.cif
_cod_data_source_block maf17
_cod_depositor_comments 'Adding full bibliography for 7127795--7127796.cif.'
_cod_database_code 7127796

loop_
_space_group_symop_id
_space_group_symop_operation_xyz
1 x,y,z

loop_
_atom_site_aniso_label
_atom_site_aniso_U_11
_atom_site_aniso_U_22
_atom_site_aniso_U_33
_atom_site_aniso_U_23
_atom_site_aniso_U_13
_atom_site_aniso_U_12
S1 0.0312(4) 0.0303(4) 0.0221(4) -0.0005(3) 0.0015(3) -0.0016(3)
S2 0.0491(6) 0.0337(4) 0.0241(4) -0.0088(3) -0.0022(4) -0.0189(4)
S3 0.0389(5) 0.0450(5) 0.0206(4) -0.0136(3) -0.0003(3) -0.0118(4)
S4 0.0537(6) 0.0362(5) 0.0290(4) -0.0160(4) 0.0123(4) -0.0181(4)
O1 0.0140(10) 0.0219(10) 0.0411(13) -0.0078(9) 0.0006(9) -0.0027(8)
O2 0.0195(12) 0.0423(13) 0.0372(13) -0.0130(11) -0.0005(10) -0.0053(10)
C1 0.0149(14) 0.0203(14) 0.0229(14) -0.0037(12) -0.0024(11) -0.0030(11)
C2 0.0134(14) 0.0169(13) 0.0268(15) -0.0043(11) -0.0011(11) -0.0034(10)
C3 0.0211(17) 0.0224(15) 0.0311(17) -0.0027(13) 0.0028(14) -0.0019(12)
O3 0.0204(11) 0.0225(10) 0.0303(11) -0.0119(9) -0.0009(9) -0.0021(8)
C4 0.0274(17) 0.0328(17) 0.0226(16) -0.0016(13) -0.0069(13) -0.0073(13)
O4 0.093(3) 0.162(4) 0.0245(15) -0.025(2) -0.0107(16) 0.095(3)
C5 0.0202(15) 0.0180(13) 0.0284(15) -0.0075(12) 0.0026(12) -0.0082(11)
C6 0.0321(18) 0.0213(15) 0.0413(19) -0.0127(14) 0.0093(15) -0.0109(13)
C7 0.051(2) 0.0299(18) 0.0363(19) -0.0175(16) 0.0127(17) -0.0186(16)
C8 0.0243(16) 0.0243(15) 0.0243(15) -0.0064(12) -0.0007(12) -0.0115(12)
C9 0.0198(15) 0.0277(15) 0.0281(16) -0.0046(13) -0.0064(13) -0.0035(12)
C10 0.0171(14) 0.0203(14) 0.0220(14) -0.0059(11) -0.0050(11) -0.0076(11)
C11 0.0249(17) 0.0304(16) 0.0230(15) -0.0098(13) -0.0035(12) -0.0041(13)
C12 0.037(2) 0.0374(19) 0.0206(16) -0.0019(14) -0.0024(14) -0.0119(15)
C13 0.039(2) 0.0251(16) 0.0368(19) 0.0034(14) -0.0148(16) -0.0082(14)
C14 0.0272(17) 0.0217(15) 0.0424(19) -0.0079(14) -0.0105(14) -0.0022(12)
C15 0.0205(15) 0.0236(15) 0.0283(16) -0.0088(13) -0.0029(12) -0.0041(11)
C21 0.0171(15) 0.0228(14) 0.0222(14) -0.0104(12) 0.0022(11) -0.0039(11)
C22 0.0204(15) 0.0239(15) 0.0246(15) -0.0143(12) 0.0018(12) -0.0021(11)
C23 0.0272(18) 0.0337(17) 0.0293(16) -0.0181(14) -0.0001(14) -0.0059(13)
C24 0.0232(16) 0.0296(16) 0.0215(15) -0.0104(13) 0.0016(12) -0.0072(13)
C25 0.0284(17) 0.0279(16) 0.0302(16) -0.0201(14) 0.0060(13) -0.0097(13)
C26 0.035(2) 0.0253(16) 0.058(2) -0.0242(17) 0.0225(17) -0.0132(14)
C27 0.050(2) 0.0332(19) 0.061(3) -0.0282(19) 0.032(2) -0.0175(17)
C28 0.0379(19) 0.0337(17) 0.0208(15) -0.0136(13) 0.0006(13) -0.0117(14)
C29 0.034(2) 0.050(2) 0.040(2) 0.0064(18) -0.0107(17) -0.0042(17)
C30 0.0248(16) 0.0187(13) 0.0183(14) -0.0054(11) 0.0039(12) -0.0085(11)
C31 0.0318(18) 0.0286(16) 0.0264(16) -0.0142(13) -0.0033(14) 0.0013(13)
C32 0.040(2) 0.0397(19) 0.0313(17) -0.0228(16) -0.0031(15) 0.0002(15)
C33 0.0325(18) 0.0260(15) 0.0158(13) -0.0057(12) -0.0034(12) -0.0094(12)
C34 0.0297(18) 0.0286(16) 0.0299(17) -0.0088(14) -0.0059(13) -0.0074(13)
C35 0.0268(17) 0.0299(16) 0.0300(17) -0.0160(14) 0.0011(13) -0.0078(13)

loop_
_atom_site_label
_atom_site_type_symbol
_atom_site_thermal_displace_type
_atom_site_fract_x
_atom_site_fract_y
_atom_site_fract_z
_atom_site_occupancy
_atom_site_U_iso_or_equiv
_atom_site_calc_flag
_atom_site_refinement_flags
_atom_site_disorder_assembly
_atom_site_disorder_group
S1 S Uani 0.83413(10) 0.11604(9) 0.72177(8) 1.000 0.0322(2) d . . .
S2 S Uani 0.54767(11) 0.27765(9) 0.08522(8) 1.000 0.0358(3) d . . .
S3 S Uani 0.32793(11) 0.87270(10) 0.26846(8) 1.000 0.0345(3) d . . .
S4 S Uani 0.09142(12) 0.30310(10) 0.90347(9) 1.000 0.0390(3) d . . .
O1 O Uani 1.0510(3) 0.2069(2) 0.3991(3) 1.000 0.0279(6) d . . .
O2 O Uani 0.3317(3) 0.3462(3) 0.3842(3) 1.000 0.0344(7) d . . .
C1 C Uani 0.9224(4) 0.3011(3) 0.4344(3) 1.000 0.0212(8) d . . .
C2 C Uani 0.7524(4) 0.2337(3) 0.4453(3) 1.000 0.0208(8) d . . .
C3 C Uani 0.7535(4) 0.0781(4) 0.5812(4) 1.000 0.0285(9) d . . .
O3 O Uani 0.1150(3) 0.8896(2) 0.5435(2) 1.000 0.0243(6) d . . .
C4 C Uani 0.9426(4) 0.2866(4) 0.5891(3) 1.000 0.0306(10) d . . .
O4 O Uani 0.4229(5) 0.2699(6) 0.6552(3) 1.000 0.1063(17) d . . .
C5 C Uani 0.7078(4) 0.2270(3) 0.3083(3) 1.000 0.0230(8) d . . .
C6 C Uani 0.7912(4) 0.1317(4) 0.2433(4) 1.000 0.0322(10) d . . .
C7 C Uani 0.7174(5) 0.1475(4) 0.1228(4) 1.000 0.0380(11) d . . .
C8 C Uani 0.5740(4) 0.3139(4) 0.2322(3) 1.000 0.0251(9) d . . .
C9 C Uani 0.4519(4) 0.4244(4) 0.2654(3) 1.000 0.0274(9) d . . .
C10 C Uani 0.9206(4) 0.4678(3) 0.3164(3) 1.000 0.0202(8) d . . .
C11 C Uani 1.0067(4) 0.5030(4) 0.1800(3) 1.000 0.0264(9) d . . .
C12 C Uani 1.0004(5) 0.6538(4) 0.0704(4) 1.000 0.0348(11) d . . .
C13 C Uani 0.9078(5) 0.7693(4) 0.0966(4) 1.000 0.0383(11) d . . .
C14 C Uani 0.8196(4) 0.7350(4) 0.2295(4) 1.000 0.0319(10) d . . .
C15 C Uani 0.8260(4) 0.5845(3) 0.3396(4) 1.000 0.0247(9) d . . .
C21 C Uani 0.2851(4) 0.8269(3) 0.5523(3) 1.000 0.0206(8) d . . .
C22 C Uani 0.2802(4) 0.6677(3) 0.5505(3) 1.000 0.0218(9) d . . .
C23 C Uani 0.2162(4) 0.7062(4) 0.4009(4) 1.000 0.0283(10) d . . .
C24 C Uani 0.3901(4) 0.9218(4) 0.4100(3) 1.000 0.0249(9) d . . .
C25 C Uani 0.1794(4) 0.5510(4) 0.6789(4) 1.000 0.0262(9) d . . .
C26 C Uani 0.0065(5) 0.5775(4) 0.7208(5) 1.000 0.0385(11) d . . .
C27 C Uani -0.0541(6) 0.4536(4) 0.8411(5) 1.000 0.0471(14) d . . .
C28 C Uani 0.2409(5) 0.4058(4) 0.7676(3) 1.000 0.0296(10) d . . .
C29 C Uani 0.4078(5) 0.3292(5) 0.7610(4) 1.000 0.0500(12) d . . .
C30 C Uani 0.3616(4) 0.8196(3) 0.6865(3) 1.000 0.0215(8) d . . .
C31 C Uani 0.2774(4) 0.8959(4) 0.7656(3) 1.000 0.0283(10) d . . .
C32 C Uani 0.3479(5) 0.8922(4) 0.8869(4) 1.000 0.0345(11) d . . .
C33 C Uani 0.5027(4) 0.8122(4) 0.9303(3) 1.000 0.0253(9) d . . .
C34 C Uani 0.5838(4) 0.7363(4) 0.8528(4) 1.000 0.0301(10) d . . .
C35 C Uani 0.5147(4) 0.7397(4) 0.7320(4) 1.000 0.0276(10) d . . .
H1 H Uiso 1.14354 0.24717 0.38247 1.000 0.0420 c RU . .
H2 H Uiso 0.37203 0.32413 0.46448 1.000 0.0520 c RU . .
H2A H Uiso 0.66336 0.30237 0.46736 1.000 0.0250 c RU . .
H3A H Uiso 0.82735 -0.00012 0.56136 1.000 0.0340 c RU . .
H3B H Uiso 0.63867 0.04111 0.61171 1.000 0.0340 c RU . .
H4A H Uiso 0.89231 0.38001 0.59835 1.000 0.0370 c RU . .
H4B H Uiso 1.06310 0.27454 0.60750 1.000 0.0370 c RU . .
H6 H Uiso 0.88743 0.06477 0.28028 1.000 0.0390 c RU . .
H7 H Uiso 0.75569 0.09280 0.06613 1.000 0.0460 c RU . .
H9A H Uiso 0.51434 0.49123 0.29094 1.000 0.0330 c RU . .
H9B H Uiso 0.39214 0.49119 0.17646 1.000 0.0330 c RU . .
H11 H Uiso 1.06998 0.42406 0.16161 1.000 0.0320 c RU . .
H12 H Uiso 1.05963 0.67752 -0.02258 1.000 0.0420 c RU . .
H13 H Uiso 0.90547 0.87244 0.02224 1.000 0.0460 c RU . .
H14 H Uiso 0.75412 0.81387 0.24658 1.000 0.0380 c RU . .
H15 H Uiso 0.76488 0.56141 0.43172 1.000 0.0300 c RU . .
H3 H Uiso 0.11359 0.98600 0.49662 1.000 0.0360 c RU . .
H4 H Uiso 0.49815 0.19851 0.68640 1.000 0.1600 d RU . .
H22 H Uiso 0.39847 0.62330 0.55108 1.000 0.0260 c RU . .
H23A H Uiso 0.09332 0.73133 0.40186 1.000 0.0340 c RU . .
H23B H Uiso 0.24055 0.61792 0.37577 1.000 0.0340 c RU . .
H24A H Uiso 0.51153 0.89580 0.42381 1.000 0.0300 c RU . .
H24B H Uiso 0.36722 1.03342 0.38159 1.000 0.0300 c RU . .
H26 H Uiso -0.05841 0.67079 0.67047 1.000 0.0460 c RU . .
H27 H Uiso -0.16527 0.45187 0.88493 1.000 0.0560 c RU . .
H29A H Uiso 0.49492 0.40383 0.73644 1.000 0.0600 c RU . .
H29B H Uiso 0.42784 0.24388 0.85884 1.000 0.0600 c RU . .
H31 H Uiso 0.17216 0.95034 0.73696 1.000 0.0340 c RU . .
H32 H Uiso 0.29029 0.94441 0.94033 1.000 0.0410 c RU . .
H33 H Uiso 0.55100 0.81048 1.01241 1.000 0.0300 c RU . .
H34 H Uiso 0.68847 0.68082 0.88215 1.000 0.0360 c RU . .
H35 H Uiso 0.57287 0.68655 0.67960 1.000 0.0330 c RU . .

loop_
_atom_type_symbol
_atom_type_description
_atom_type_scat_dispersion_real
_atom_type_scat_dispersion_imag
_atom_type_scat_source
C C 0.0181 0.0091 ' International Tables Vol C Tables 4.2.6.8 and 6.1.1.4'
H H 0.0000 0.0000 ' International Tables Vol C Tables 4.2.6.8 and 6.1.1.4'
O O 0.0492 0.0322 ' International Tables Vol C Tables 4.2.6.8 and 6.1.1.4'
S S 0.3331 0.5567 ' International Tables Vol C Tables 4.2.6.8 and 6.1.1.4'

loop_
_geom_angle_atom_site_label_1
_geom_angle_atom_site_label_2
_geom_angle_atom_site_label_3
_geom_angle
C3 S1 C4 94.30(16)
C7 S2 C8 91.96(18)
C23 S3 C24 93.68(16)
C27 S4 C28 91.6(2)
C1 O1 H1 109.00
C9 O2 H2 109.00
O1 C1 C10 111.3(2)
C4 C1 C10 112.9(3)
C2 C1 C4 105.6(2)
C2 C1 C10 109.6(2)
O1 C1 C4 109.5(3)
O1 C1 C2 107.6(2)
C3 C2 C5 114.2(3)
C1 C2 C5 115.8(2)
C1 C2 C3 106.2(2)
S1 C3 C2 104.5(3)
S1 C4 C1 107.3(2)
C2 C5 C8 121.6(3)
C6 C5 C8 112.0(3)
C2 C5 C6 126.4(3)
C5 C6 C7 112.5(3)
S2 C7 C6 112.0(3)
C5 C8 C9 128.9(3)
S2 C8 C9 119.4(2)
S2 C8 C5 111.6(3)
O2 C9 C8 111.9(3)
C1 C10 C11 120.0(3)
C11 C10 C15 118.9(3)
C1 C10 C15 121.1(3)
C10 C11 C12 120.1(3)
C11 C12 C13 120.2(3)
C12 C13 C14 120.1(4)
C13 C14 C15 120.0(4)
C10 C15 C14 120.8(3)
C1 C2 H2A 107.00
C5 C2 H2A 107.00
C3 C2 H2A 107.00
C2 C3 H3A 111.00
C2 C3 H3B 111.00
S1 C3 H3B 111.00
S1 C3 H3A 111.00
C21 O3 H3 109.00
H3A C3 H3B 109.00
S1 C4 H4A 110.00
H4A C4 H4B 109.00
S1 C4 H4B 110.00
C1 C4 H4A 110.00
C1 C4 H4B 110.00
C29 O4 H4 103.00
C7 C6 H6 124.00
C5 C6 H6 124.00
S2 C7 H7 124.00
C6 C7 H7 124.00
C8 C9 H9B 109.00
O2 C9 H9A 109.00
C8 C9 H9A 109.00
H9A C9 H9B 108.00
O2 C9 H9B 109.00
C10 C11 H11 120.00
C12 C11 H11 120.00
C11 C12 H12 120.00
C13 C12 H12 120.00
C12 C13 H13 120.00
C14 C13 H13 120.00
C15 C14 H14 120.00
C13 C14 H14 120.00
C10 C15 H15 120.00
C14 C15 H15 120.00
O3 C21 C24 110.0(2)
O3 C21 C30 111.4(2)
C22 C21 C30 114.1(2)
C24 C21 C30 111.0(3)
C22 C21 C24 104.1(3)
O3 C21 C22 105.9(2)
C23 C22 C25 113.6(3)
C21 C22 C23 104.3(3)
C21 C22 C25 115.3(3)
S3 C23 C22 105.8(2)
S3 C24 C21 106.5(2)
C22 C25 C28 124.1(3)
C22 C25 C26 124.3(3)
C26 C25 C28 111.6(3)
C25 C26 C27 112.4(4)
S4 C27 C26 112.5(4)
S4 C28 C29 118.4(3)
S4 C28 C25 111.8(3)
C25 C28 C29 129.8(3)
O4 C29 C28 112.0(3)
C21 C30 C31 119.6(3)
C31 C30 C35 118.7(3)
C21 C30 C35 121.7(3)
C30 C31 C32 120.0(3)
C31 C32 C33 120.5(4)
C32 C33 C34 119.1(3)
C33 C34 C35 120.7(3)
C30 C35 C34 121.0(3)
C21 C22 H22 108.00
C23 C22 H22 108.00
C25 C22 H22 108.00
S3 C23 H23A 111.00
S3 C23 H23B 111.00
C22 C23 H23A 111.00
C22 C23 H23B 111.00
H23A C23 H23B 109.00
S3 C24 H24A 110.00
S3 C24 H24B 110.00
C21 C24 H24A 110.00
C21 C24 H24B 110.00
H24A C24 H24B 109.00
C25 C26 H26 124.00
C27 C26 H26 124.00
S4 C27 H27 124.00
C26 C27 H27 124.00
O4 C29 H29A 109.00
O4 C29 H29B 109.00
C28 C29 H29A 109.00
C28 C29 H29B 109.00
H29A C29 H29B 108.00
C30 C31 H31 120.00
C32 C31 H31 120.00
C31 C32 H32 120.00
C33 C32 H32 120.00
C32 C33 H33 120.00
C34 C33 H33 120.00
C33 C34 H34 120.00
C35 C34 H34 120.00
C30 C35 H35 120.00
C34 C35 H35 119.00

loop_
_geom_bond_atom_site_label_1
_geom_bond_atom_site_label_2
_geom_bond_distance
S1 C3 1.818(4)
S1 C4 1.838(3)
S2 C7 1.710(4)
S2 C8 1.715(3)
S3 C24 1.830(3)
S3 C23 1.826(4)
S4 C27 1.699(5)
S4 C28 1.733(4)
O1 C1 1.427(4)
O2 C9 1.431(4)
O1 H1 0.8400
O2 H2 0.8400
C1 C10 1.529(4)
C1 C4 1.540(4)
C1 C2 1.544(5)
C2 C3 1.531(5)
C2 C5 1.504(4)
O3 C21 1.430(4)
O4 C29 1.414(7)
C5 C6 1.431(5)
C5 C8 1.371(4)
C6 C7 1.359(5)
C8 C9 1.499(5)
C10 C11 1.391(4)
C10 C15 1.388(5)
C11 C12 1.393(5)
C12 C13 1.386(6)
C13 C14 1.370(5)
C14 C15 1.392(5)
C2 H2A 1.0000
C3 H3A 0.9900
O3 H3 0.8400
C3 H3B 0.9900
C4 H4B 0.9900
C4 H4A 0.9900
O4 H4 0.8400
C6 H6 0.9500
C7 H7 0.9500
C9 H9B 0.9900
C9 H9A 0.9900
C11 H11 0.9500
C12 H12 0.9500
C13 H13 0.9500
C14 H14 0.9500
C15 H15 0.9500
C21 C30 1.526(4)
C21 C24 1.538(4)
C21 C22 1.554(4)
C22 C25 1.513(5)
C22 C23 1.531(5)
C25 C26 1.436(5)
C25 C28 1.368(5)
C26 C27 1.366(6)
C28 C29 1.471(6)
C30 C35 1.391(5)
C30 C31 1.395(5)
C31 C32 1.396(5)
C32 C33 1.399(5)
C33 C34 1.371(5)
C34 C35 1.387(5)
C22 H22 1.0000
C23 H23A 0.9900
C23 H23B 0.9900
C24 H24A 0.9900
C24 H24B 0.9900
C26 H26 0.9500
C27 H27 0.9500
C29 H29A 0.9900
C29 H29B 0.9900
C31 H31 0.9500
C32 H32 0.9500
C33 H33 0.9500
C34 H34 0.9500
C35 H35 0.9500

loop_
_geom_hbond_atom_site_label_D
_geom_hbond_atom_site_label_H
_geom_hbond_atom_site_label_A
_geom_hbond_distance_DH
_geom_hbond_distance_HA
_geom_hbond_distance_DA
_geom_hbond_angle_DHA
_geom_hbond_site_symmetry_A
O1 H1 O2 0.84 1.88 2.699(4) 166 1_655
O2 H2 O4 0.84 1.85 2.682(4) 170 .
O3 H3 O1 0.84 1.96 2.780(3) 166 1_465
O4 H4 S1 0.84 2.75 3.485(4) 148 .
C2 H2A O4 1.00 2.50 3.298(5) 137 .
C3 H3A O3 0.99 2.46 3.341(4) 148 1_645
C29 H29B S2 0.99 2.74 3.406(4) 125 1_556

loop_
_geom_torsion_atom_site_label_1
_geom_torsion_atom_site_label_2
_geom_torsion_atom_site_label_3
_geom_torsion_atom_site_label_4
_geom_torsion
C4 S1 C3 C2 -23.1(2)
C3 S1 C4 C1 -4.4(3)
C8 S2 C7 C6 0.2(3)
C7 S2 C8 C5 -0.7(3)
C7 S2 C8 C9 -178.2(3)
C24 S3 C23 C22 -17.7(3)
C23 S3 C24 C21 -12.9(3)
C28 S4 C27 C26 0.5(4)
C27 S4 C28 C25 0.4(3)
C27 S4 C28 C29 -178.6(3)
C10 C1 C2 C5 61.3(3)
O1 C1 C4 S1 -85.1(3)
O1 C1 C2 C3 67.9(3)
O1 C1 C2 C5 -59.9(3)
C4 C1 C2 C3 -49.0(3)
C4 C1 C2 C5 -176.8(3)
C10 C1 C2 C3 -170.9(3)
C2 C1 C10 C15 72.2(4)
C4 C1 C10 C11 138.7(3)
C4 C1 C10 C15 -45.2(4)
O1 C1 C10 C11 15.0(4)
C2 C1 C4 S1 30.5(3)
C10 C1 C4 S1 150.2(2)
O1 C1 C10 C15 -168.9(3)
C2 C1 C10 C11 -103.9(3)
C1 C2 C3 S1 44.8(3)
C1 C2 C5 C6 67.4(4)
C1 C2 C5 C8 -114.2(3)
C5 C2 C3 S1 173.6(2)
C3 C2 C5 C8 122.1(3)
C3 C2 C5 C6 -56.4(4)
C8 C5 C6 C7 -0.9(4)
C2 C5 C6 C7 177.7(3)
C2 C5 C8 S2 -177.6(2)
C2 C5 C8 C9 -0.5(5)
C6 C5 C8 S2 1.1(4)
C6 C5 C8 C9 178.2(3)
C5 C6 C7 S2 0.3(4)
C5 C8 C9 O2 -75.7(4)
S2 C8 C9 O2 101.3(3)
C1 C10 C11 C12 177.7(3)
C1 C10 C15 C14 -177.4(3)
C11 C10 C15 C14 -1.2(5)
C15 C10 C11 C12 1.4(5)
C10 C11 C12 C13 -0.3(6)
C11 C12 C13 C14 -1.2(6)
C12 C13 C14 C15 1.4(6)
C13 C14 C15 C10 -0.2(5)
O3 C21 C22 C23 62.6(3)
O3 C21 C22 C25 -62.6(3)
C24 C21 C22 C23 -53.3(3)
C24 C21 C22 C25 -178.6(3)
C30 C21 C22 C23 -174.5(3)
C30 C21 C22 C25 60.3(4)
O3 C21 C24 S3 -73.6(3)
C22 C21 C24 S3 39.4(3)
C30 C21 C24 S3 162.6(2)
O3 C21 C30 C31 -11.6(4)
O3 C21 C30 C35 169.0(3)
C22 C21 C30 C31 -131.4(3)
C22 C21 C30 C35 49.2(4)
C24 C21 C30 C31 111.3(3)
C24 C21 C30 C35 -68.1(4)
C21 C22 C23 S3 43.1(3)
C25 C22 C23 S3 169.4(2)
C21 C22 C25 C26 55.0(5)
C21 C22 C25 C28 -126.4(4)
C23 C22 C25 C26 -65.3(5)
C23 C22 C25 C28 113.3(4)
C22 C25 C26 C27 -179.7(4)
C28 C25 C26 C27 1.6(5)
C22 C25 C28 S4 -179.9(3)
C22 C25 C28 C29 -1.0(6)
C26 C25 C28 S4 -1.2(4)
C26 C25 C28 C29 177.7(4)
C25 C26 C27 S4 -1.3(5)
S4 C28 C29 O4 98.0(4)
C25 C28 C29 O4 -80.8(6)
C21 C30 C31 C32 -178.8(3)
C35 C30 C31 C32 0.6(5)
C21 C30 C35 C34 178.9(3)
C31 C30 C35 C34 -0.5(5)
C30 C31 C32 C33 -0.1(6)
C31 C32 C33 C34 -0.5(6)
C32 C33 C34 C35 0.7(6)
C33 C34 C35 C30 -0.2(6)
